data_2201450
loop_
_publ_author_name
'Bao-Guo Zhao'
'Anwar Usman'
'Ibrahim Abdul Razak'
'Hoong-Kun Fun'
'Suchada Chantrapromma'
'Jian-Hua Xu'

_publ_section_title 4-[2,2-Bis(4-fluorophenyl)ethenyl]-3-(<i>N,N</i>-dimethylamino)-<i>N</i>-phenylmaleimide
_journal_issue 9
_journal_name_full 'Acta Crystallographica Section E'
_journal_page_first o1028
_journal_page_last o1030
_journal_paper_doi 10.1107/S1600536802014769
_journal_volume 58
_journal_year 2002
_chemical_formula_iupac 'C26 H20 F2 N2 O2'
_chemical_formula_moiety 'C26 H20 F2 N2 O2'
_chemical_formula_sum 'C26 H20 F2 N2 O2'
_chemical_formula_weight 430.44
_chemical_melting_point 430.0(10)
_chemical_name_systematic
;
3-(N,N-Dimethylamino)-4-[2,2-di(4-fluorophenyl)ehtenyl]-N-phenylmaleimide
;
_space_group_IT_number 14
_symmetry_cell_setting monoclinic
_symmetry_space_group_name_Hall '-P 2yn'
_symmetry_space_group_name_H-M 'P 1 21/n 1'
_atom_sites_solution_hydrogens geom
_atom_sites_solution_primary direct
_atom_sites_solution_secondary difmap
_audit_creation_method SHELXL-97
_cell_angle_alpha 90.00
_cell_angle_beta 99.787(2)
_cell_angle_gamma 90.00
_cell_formula_units_Z 4
_cell_length_a 14.4125(7)
_cell_length_b 7.4776(4)
_cell_length_c 20.3189(7)
_cell_measurement_reflns_used 2961
_cell_measurement_temperature 213(2)
_cell_measurement_theta_max 28.30
_cell_measurement_theta_min 2.87
_cell_volume 2157.92(17)
_computing_cell_refinement 'SAINT (Siemens, 1996)'
_computing_data_collection 'SMART (Siemens, 1996)'
_computing_data_reduction 'SAINT and SADABS'
_computing_molecular_graphics SHELXTL
_computing_publication_material
;
SHELXTL, PARST (Nardelli, 1995) and PLATON (Spek, 1990)
;
_computing_structure_refinement SHELXTL
_computing_structure_solution 'SHELXTL (Sheldrick, 1997)'
_diffrn_ambient_temperature 213(2)
_diffrn_detector_area_resol_mean 8.33
_diffrn_measured_fraction_theta_full 0.986
_diffrn_measured_fraction_theta_max 0.986
_diffrn_measurement_device_type 'Siemens SMART CCD area-detector'
_diffrn_measurement_method \w
_diffrn_radiation_monochromator graphite
_diffrn_radiation_source 'fine-focus sealed tube'
_diffrn_radiation_type MoK\a
_diffrn_radiation_wavelength 0.71073
_diffrn_reflns_av_R_equivalents 0.1066
_diffrn_reflns_av_sigmaI/netI 0.1486
_diffrn_reflns_limit_h_max 17
_diffrn_reflns_limit_h_min -16
_diffrn_reflns_limit_k_max 8
_diffrn_reflns_limit_k_min -8
_diffrn_reflns_limit_l_max 17
_diffrn_reflns_limit_l_min -24
_diffrn_reflns_number 9770
_diffrn_reflns_theta_full 25.00
_diffrn_reflns_theta_max 25.00
_diffrn_reflns_theta_min 2.87
_diffrn_standards_decay_% 0
_diffrn_standards_interval_count 0
_diffrn_standards_number 0
_exptl_absorpt_coefficient_mu 0.096
_exptl_absorpt_correction_T_max 0.9867
_exptl_absorpt_correction_T_min 0.9680
_exptl_absorpt_correction_type empirical
_exptl_absorpt_process_details '(SADABS; Sheldrick, 1996)'
_exptl_crystal_colour yellow
_exptl_crystal_density_diffrn 1.325
_exptl_crystal_density_method 'not measured'
_exptl_crystal_description needle
_exptl_crystal_F_000 896
_exptl_crystal_size_max 0.34
_exptl_crystal_size_mid 0.20
_exptl_crystal_size_min 0.14
_refine_diff_density_max 0.366
_refine_diff_density_min -0.414
_refine_ls_extinction_coef 0.042(3)
_refine_ls_extinction_expression Fc^*^=kFc[1+0.001xFc^2^\l^3^/sin(2\q)]^-1/4^
_refine_ls_extinction_method SHELXTL
_refine_ls_goodness_of_fit_ref 0.889
_refine_ls_hydrogen_treatment constr
_refine_ls_matrix_type full
_refine_ls_number_parameters 292
_refine_ls_number_reflns 3743
_refine_ls_number_restraints 0
_refine_ls_restrained_S_all 0.889
_refine_ls_R_factor_all 0.1387
_refine_ls_R_factor_gt 0.0621
_refine_ls_shift/su_max <0.001
_refine_ls_shift/su_mean 0.000
_refine_ls_structure_factor_coef Fsqd
_refine_ls_weighting_details 'calc w = 1/[\s^2^(Fo^2^)+(0.0818P)^2^] where P = (Fo^2^+2Fc^2^)/3'
_refine_ls_weighting_scheme calc
_refine_ls_wR_factor_gt 0.1326
_refine_ls_wR_factor_ref 0.1806
_reflns_number_gt 1914
_reflns_number_total 3743
_reflns_threshold_expression I>2\s(I)
_cod_data_source_file cv6137.cif
_cod_data_source_block I
_cod_depositor_comments
;
The following automatic conversions were performed:
'_symmetry_cell_setting' value 'Monoclinic' changed to 'monoclinic'
according to '/home/saulius/struct/CIF-dictionaries/cif_core.dic'
dictionary named 'cif_core.dic' version 2.4.1 from 2010-06-29.

Automatic conversion script
Id: cif_fix_enum 1527 2010-12-29 10:47:43Z saulius 

The following automatic conversions were performed:

'_chemical_melting_point' value '430(1)K' was changed to '430.0(10)'
- the value should be numeric and without a unit designator.

Automatic conversion script
Id: cif_fix_values 1646 2011-03-28 12:23:43Z adriana 

The following automatic conversions were performed:

'_chemical_melting_point' value '430(1)K' was changed to '430.0(10)'
- the value should be numeric and without a unit
designator.

'_symmetry_cell_setting' value 'Monoclinic' changed to
'monoclinic' according to
/home/saulius/struct/CIF-dictionaries/cif_core.dic dictionary named
'cif_core.dic' version 2.4.1 from 2010-06-29.

Automatic conversion script
Id: cif_fix_values 1715 2011-07-08 13:25:40Z adriana 
;
_cod_original_cell_volume 2157.9(2)
_cod_original_sg_symbol_H-M 'P 21/n'
_cod_database_code 2201450
_cod_database_fobs_code 2201450

loop_
_symmetry_equiv_pos_as_xyz
'x, y, z'
'-x+1/2, y+1/2, -z+1/2'
'-x, -y, -z'
'x-1/2, -y-1/2, z-1/2'

loop_
_atom_site_label
_atom_site_fract_x
_atom_site_fract_y
_atom_site_fract_z
_atom_site_U_iso_or_equiv
_atom_site_adp_type
_atom_site_calc_flag
_atom_site_refinement_flags
_atom_site_occupancy
_atom_site_disorder_assembly
_atom_site_disorder_group
_atom_site_type_symbol
O1 0.44129(17) 0.8544(3) 0.57000(12) 0.0282(7) Uani d . 1 . . O
O2 0.72378(17) 0.5711(3) 0.58317(12) 0.0309(7) Uani d . 1 . . O
F1 0.98744(17) 1.0583(4) 0.59089(13) 0.0716(9) Uani d . 1 . . F
F2 0.89085(19) 0.1524(4) 0.24394(13) 0.0680(9) Uani d . 1 . . F
N1 0.58615(19) 0.7150(4) 0.59470(13) 0.0240(8) Uani d . 1 . . N
C1 0.6913(3) 0.8310(5) 0.6927(2) 0.0345(10) Uani d . 1 . . C
H1A 0.7354 0.8598 0.6658 0.041 Uiso calc R 1 . . H
C2 0.7087(3) 0.8688(5) 0.7604(2) 0.0442(12) Uani d . 1 . . C
H2A 0.7645 0.9251 0.7790 0.053 Uiso calc R 1 . . H
C3 0.6449(3) 0.8245(6) 0.7999(2) 0.0476(13) Uani d . 1 . . C
H3B 0.6569 0.8524 0.8452 0.057 Uiso calc R 1 . . H
C4 0.5631(3) 0.7389(6) 0.7732(2) 0.0451(12) Uani d . 1 . . C
H4B 0.5210 0.7050 0.8009 0.054 Uiso calc R 1 . . H
C5 0.5422(3) 0.7022(5) 0.70527(18) 0.0311(10) Uani d . 1 . . C
H5A 0.4859 0.6470 0.6870 0.037 Uiso calc R 1 . . H
C6 0.6068(2) 0.7494(5) 0.66545(17) 0.0257(9) Uani d . 1 . . C
C7 0.6505(3) 0.6384(5) 0.55653(18) 0.0219(8) Uani d . 1 . . C
C8 0.5068(2) 0.7751(5) 0.55264(17) 0.0230(9) Uani d . 1 . . C
C9 0.5211(2) 0.7270(5) 0.48267(17) 0.0207(8) Uani d . 1 . . C
C10 0.6087(2) 0.6532(4) 0.48595(17) 0.0195(8) Uani d . 1 . . C
C11 0.6550(2) 0.5737(5) 0.43462(17) 0.0221(9) Uani d . 1 . . C
H11A 0.6168 0.5087 0.4015 0.027 Uiso calc R 1 . . H
C12 0.7471(2) 0.5837(5) 0.42970(17) 0.0224(9) Uani d . 1 . . C
C13 0.8121(2) 0.7095(5) 0.47195(18) 0.0243(9) Uani d . 1 . . C
C14 0.7890(3) 0.8895(5) 0.4752(2) 0.0319(10) Uani d . 1 . . C
H14A 0.7333 0.9317 0.4501 0.038 Uiso calc R 1 . . H
C15 0.8478(3) 1.0069(6) 0.5154(2) 0.0434(12) Uani d . 1 . . C
H15A 0.8325 1.1274 0.5173 0.052 Uiso calc R 1 . . H
C16 0.9282(3) 0.9411(7) 0.5518(2) 0.0422(12) Uani d . 1 . . C
C17 0.9555(3) 0.7669(7) 0.5496(2) 0.0462(12) Uani d . 1 . . C
H17A 1.0121 0.7280 0.5744 0.055 Uiso calc R 1 . . H
C18 0.8965(3) 0.6492(6) 0.50932(19) 0.0326(10) Uani d . 1 . . C
H18A 0.9134 0.5296 0.5073 0.039 Uiso calc R 1 . . H
C19 0.7862(2) 0.4691(5) 0.38081(17) 0.0243(9) Uani d . 1 . . C
C20 0.7526(3) 0.2990(6) 0.36610(19) 0.0351(11) Uani d . 1 . . C
H20A 0.7050 0.2558 0.3875 0.042 Uiso calc R 1 . . H
C21 0.7871(3) 0.1887(6) 0.3204(2) 0.0421(12) Uani d . 1 . . C
H21A 0.7651 0.0727 0.3119 0.051 Uiso calc R 1 . . H
C22 0.8549(3) 0.2599(7) 0.2889(2) 0.0432(12) Uani d . 1 . . C
C23 0.8914(3) 0.4257(6) 0.3010(2) 0.0421(11) Uani d . 1 . . C
H23A 0.9385 0.4675 0.2788 0.050 Uiso calc R 1 . . H
C24 0.8567(3) 0.5321(6) 0.34767(19) 0.0346(10) Uani d . 1 . . C
H24A 0.8809 0.6464 0.3568 0.042 Uiso calc R 1 . . H
N2 0.45456(18) 0.7695(4) 0.43011(14) 0.0235(7) Uani d . 1 . . N
C26 0.4758(3) 0.7706(5) 0.36173(18) 0.0345(10) Uani d . 1 . . C
H26A 0.4420 0.8662 0.3368 0.052 Uiso calc R 1 . . H
H26B 0.4572 0.6586 0.3404 0.052 Uiso calc R 1 . . H
H26C 0.5422 0.7877 0.3634 0.052 Uiso calc R 1 . . H
C25 0.3584(2) 0.8236(5) 0.43560(19) 0.0298(10) Uani d . 1 . . C
H25A 0.3174 0.8006 0.3941 0.045 Uiso calc R 1 . . H
H25B 0.3575 0.9489 0.4457 0.045 Uiso calc R 1 . . H
H25C 0.3375 0.7566 0.4706 0.045 Uiso calc R 1 . . H

loop_
_atom_site_aniso_label
_atom_site_aniso_U_11
_atom_site_aniso_U_22
_atom_site_aniso_U_33
_atom_site_aniso_U_12
_atom_site_aniso_U_13
_atom_site_aniso_U_23
O1 0.0272(14) 0.0314(16) 0.0273(15) 0.0047(12) 0.0084(12) -0.0030(12)
O2 0.0258(14) 0.0382(17) 0.0282(15) 0.0066(13) 0.0027(12) 0.0065(13)
F1 0.0546(16) 0.097(2) 0.0643(19) -0.0334(17) 0.0144(15) -0.0476(17)
F2 0.080(2) 0.077(2) 0.0574(18) 0.0012(16) 0.0414(16) -0.0298(15)
N1 0.0207(16) 0.034(2) 0.0155(16) 0.0017(15) -0.0015(13) -0.0002(14)
C1 0.037(2) 0.026(2) 0.037(3) -0.002(2) -0.002(2) 0.0030(19)
C2 0.048(3) 0.035(3) 0.041(3) -0.001(2) -0.018(2) -0.009(2)
C3 0.056(3) 0.057(3) 0.026(2) 0.015(3) -0.005(2) -0.009(2)
C4 0.050(3) 0.059(3) 0.026(2) 0.009(3) 0.008(2) -0.006(2)
C5 0.034(2) 0.035(3) 0.024(2) -0.0034(19) 0.0039(19) -0.0026(18)
C6 0.029(2) 0.029(2) 0.018(2) -0.0004(18) 0.0016(17) -0.0004(17)
C7 0.021(2) 0.018(2) 0.027(2) -0.0017(17) 0.0044(17) 0.0035(17)
C8 0.023(2) 0.025(2) 0.023(2) -0.0087(18) 0.0085(17) -0.0006(17)
C9 0.0197(18) 0.022(2) 0.020(2) -0.0078(17) 0.0031(16) -0.0012(16)
C10 0.0186(19) 0.0162(19) 0.024(2) -0.0003(16) 0.0053(16) 0.0014(16)
C11 0.0217(19) 0.024(2) 0.020(2) 0.0000(17) 0.0009(16) -0.0018(17)
C12 0.024(2) 0.021(2) 0.024(2) 0.0015(17) 0.0060(17) 0.0045(16)
C13 0.0185(19) 0.035(2) 0.022(2) -0.0017(18) 0.0107(16) 0.0002(17)
C14 0.026(2) 0.030(3) 0.041(3) 0.0022(19) 0.0109(19) -0.0017(19)
C15 0.036(2) 0.041(3) 0.059(3) -0.007(2) 0.026(2) -0.019(2)
C16 0.032(2) 0.059(3) 0.039(3) -0.019(2) 0.015(2) -0.024(2)
C17 0.031(2) 0.074(4) 0.032(3) -0.006(3) 0.001(2) -0.008(2)
C18 0.027(2) 0.035(2) 0.036(2) -0.002(2) 0.0075(19) -0.003(2)
C19 0.0191(19) 0.033(2) 0.021(2) 0.0010(18) 0.0033(16) 0.0021(17)
C20 0.031(2) 0.040(3) 0.036(2) -0.003(2) 0.013(2) -0.002(2)
C21 0.044(3) 0.042(3) 0.044(3) -0.003(2) 0.017(2) -0.016(2)
C22 0.045(3) 0.060(3) 0.027(2) 0.005(3) 0.013(2) -0.017(2)
C23 0.040(2) 0.052(3) 0.039(3) -0.005(2) 0.022(2) -0.005(2)
C24 0.029(2) 0.040(3) 0.038(3) -0.004(2) 0.012(2) -0.004(2)
N2 0.0170(15) 0.0327(19) 0.0213(17) 0.0019(14) 0.0048(14) 0.0028(14)
C26 0.035(2) 0.044(3) 0.023(2) 0.011(2) 0.0034(18) 0.0035(19)
C25 0.021(2) 0.031(2) 0.035(2) -0.0006(18) -0.0011(18) 0.0019(18)

loop_
_atom_type_symbol
_atom_type_description
_atom_type_scat_dispersion_real
_atom_type_scat_dispersion_imag
_atom_type_scat_source
C C 0.0033 0.0016 'International Tables Vol C Tables 4.2.6.8 and 6.1.1.4'
H H 0.0000 0.0000 'International Tables Vol C Tables 4.2.6.8 and 6.1.1.4'
N N 0.0061 0.0033 'International Tables Vol C Tables 4.2.6.8 and 6.1.1.4'
O O 0.0106 0.0060 'International Tables Vol C Tables 4.2.6.8 and 6.1.1.4'
F F 0.0171 0.0103 'International Tables Vol C Tables 4.2.6.8 and 6.1.1.4'

loop_
_geom_angle_atom_site_label_1
_geom_angle_atom_site_label_2
_geom_angle_atom_site_label_3
_geom_angle
C8 N1 C7 109.9(3)
C8 N1 C6 124.6(3)
C7 N1 C6 124.8(3)
C2 C1 C6 118.9(4)
C2 C1 H1A 120.6
C6 C1 H1A 120.6
C3 C2 C1 120.7(4)
C3 C2 H2A 119.6
C1 C2 H2A 119.6
C2 C3 C4 120.1(4)
C2 C3 H3B 120.0
C4 C3 H3B 120.0
C3 C4 C5 120.8(4)
C3 C4 H4B 119.6
C5 C4 H4B 119.6
C6 C5 C4 118.6(4)
C6 C5 H5A 120.7
C4 C5 H5A 120.7
C5 C6 C1 120.8(3)
C5 C6 N1 119.6(3)
C1 C6 N1 119.6(3)
O2 C7 N1 121.5(3)
O2 C7 C10 130.7(3)
N1 C7 C10 107.8(3)
O1 C8 N1 125.5(3)
O1 C8 C9 128.6(3)
N1 C8 C9 105.9(3)
N2 C9 C10 131.3(3)
N2 C9 C8 119.8(3)
C10 C9 C8 108.8(3)
C9 C10 C11 131.3(3)
C9 C10 C7 107.5(3)
C11 C10 C7 120.6(3)
C12 C11 C10 127.3(3)
C12 C11 H11A 116.4
C10 C11 H11A 116.4
C11 C12 C13 121.4(3)
C11 C12 C19 120.3(3)
C13 C12 C19 118.3(3)
C14 C13 C18 118.7(4)
C14 C13 C12 120.4(3)
C18 C13 C12 120.9(3)
C15 C14 C13 120.9(4)
C15 C14 H14A 119.5
C13 C14 H14A 119.5
C16 C15 C14 118.2(4)
C16 C15 H15A 120.9
C14 C15 H15A 120.9
C15 C16 C17 123.5(4)
C15 C16 F1 118.2(4)
C17 C16 F1 118.2(4)
C16 C17 C18 118.3(4)
C16 C17 H17A 120.9
C18 C17 H17A 120.9
C17 C18 C13 120.4(4)
C17 C18 H18A 119.8
C13 C18 H18A 119.8
C20 C19 C24 117.8(4)
C20 C19 C12 121.1(3)
C24 C19 C12 121.1(3)
C19 C20 C21 122.6(4)
C19 C20 H20A 118.7
C21 C20 H20A 118.7
C22 C21 C20 116.5(4)
C22 C21 H21A 121.7
C20 C21 H21A 121.7
C23 C22 C21 124.0(4)
C23 C22 F2 118.4(4)
C21 C22 F2 117.5(4)
C22 C23 C24 118.3(4)
C22 C23 H23A 120.9
C24 C23 H23A 120.9
C19 C24 C23 120.8(4)
C19 C24 H24A 119.6
C23 C24 H24A 119.6
C9 N2 C25 124.0(3)
C9 N2 C26 121.0(3)
C25 N2 C26 114.9(3)
N2 C26 H26A 109.5
N2 C26 H26B 109.5
H26A C26 H26B 109.5
N2 C26 H26C 109.5
H26A C26 H26C 109.5
H26B C26 H26C 109.5
N2 C25 H25A 109.5
N2 C25 H25B 109.5
H25A C25 H25B 109.5
N2 C25 H25C 109.5
H25A C25 H25C 109.5
H25B C25 H25C 109.5

loop_
_geom_bond_atom_site_label_1
_geom_bond_atom_site_label_2
_geom_bond_site_symmetry_2
_geom_bond_distance
_geom_bond_publ_flag
O1 C8 . 1.217(4) ?
O2 C7 . 1.211(4) ?
F1 C16 . 1.377(4) ?
F2 C22 . 1.382(4) ?
N1 C8 . 1.381(4) ?
N1 C7 . 1.427(4) ?
N1 C6 . 1.441(4) ?
C1 C2 . 1.385(6) ?
C1 C6 . 1.390(5) ?
C1 H1A . 0.9300 ?
C2 C3 . 1.361(6) ?
C2 H2A . 0.9300 ?
C3 C4 . 1.370(6) ?
C3 H3B . 0.9300 ?
C4 C5 . 1.389(5) ?
C4 H4B . 0.9300 ?
C5 C6 . 1.379(5) ?
C5 H5A . 0.9300 ?
C7 C10 . 1.462(5) ?
C8 C9 . 1.514(5) ?
C9 N2 . 1.346(4) ?
C9 C10 . 1.370(5) ?
C10 C11 . 1.457(5) ?
C11 C12 . 1.351(4) ?
C11 H11A . 0.9300 ?
C12 C13 . 1.492(5) ?
C12 C19 . 1.493(5) ?
C13 C14 . 1.391(5) ?
C13 C18 . 1.395(5) ?
C14 C15 . 1.385(5) ?
C14 H14A . 0.9300 ?
C15 C16 . 1.357(6) ?
C15 H15A . 0.9300 ?
C16 C17 . 1.364(6) ?
C17 C18 . 1.389(5) ?
C17 H17A . 0.9300 ?
C18 H18A . 0.9300 ?
C19 C20 . 1.375(5) ?
C19 C24 . 1.393(5) ?
C20 C21 . 1.396(5) ?
C20 H20A . 0.9300 ?
C21 C22 . 1.363(6) ?
C21 H21A . 0.9300 ?
C22 C23 . 1.353(6) ?
C23 C24 . 1.394(5) ?
C23 H23A . 0.9300 ?
C24 H24A . 0.9300 ?
N2 C25 . 1.465(4) ?
N2 C26 . 1.473(4) ?
C26 H26A . 0.9600 ?
C26 H26B . 0.9600 ?
C26 H26C . 0.9600 ?
C25 H25A . 0.9600 ?
C25 H25B . 0.9600 ?
C25 H25C . 0.9600 ?

loop_
_geom_hbond_atom_site_label_D
_geom_hbond_atom_site_label_H
_geom_hbond_atom_site_label_A
_geom_hbond_site_symmetry_A
_geom_hbond_distance_DH
_geom_hbond_distance_HA
_geom_hbond_distance_DA
_geom_hbond_angle_DHA
_geom_hbond_publ_flag
C4 H4B F1 2_646 0.93 2.48 3.266(5) 142 yes
C20 H20A O1 3_666 0.93 2.55 3.470(5) 172 yes

loop_
_geom_torsion_atom_site_label_1
_geom_torsion_atom_site_label_2
_geom_torsion_atom_site_label_3
_geom_torsion_atom_site_label_4
_geom_torsion
C6 C1 C2 C3 1.0(6)
C1 C2 C3 C4 1.1(7)
C2 C3 C4 C5 -2.5(7)
C3 C4 C5 C6 1.7(6)
C4 C5 C6 C1 0.4(6)
C4 C5 C6 N1 -179.1(3)
C2 C1 C6 C5 -1.7(6)
C2 C1 C6 N1 177.8(4)
C8 N1 C6 C5 55.5(5)
C7 N1 C6 C5 -134.5(4)
C8 N1 C6 C1 -124.0(4)
C7 N1 C6 C1 46.0(5)
C8 N1 C7 O2 -177.3(3)
C6 N1 C7 O2 11.4(5)
C8 N1 C7 C10 0.5(4)
C6 N1 C7 C10 -170.7(3)
C7 N1 C8 O1 -176.3(3)
C6 N1 C8 O1 -5.0(6)
C7 N1 C8 C9 1.9(4)
C6 N1 C8 C9 173.2(3)
O1 C8 C9 N2 -1.7(5)
N1 C8 C9 N2 -179.9(3)
O1 C8 C9 C10 174.3(4)
N1 C8 C9 C10 -3.9(4)
N2 C9 C10 C11 -9.5(7)
C8 C9 C10 C11 175.2(3)
N2 C9 C10 C7 179.5(3)
C8 C9 C10 C7 4.2(4)
O2 C7 C10 C9 174.6(4)
N1 C7 C10 C9 -3.0(4)
O2 C7 C10 C11 2.4(6)
N1 C7 C10 C11 -175.2(3)
C9 C10 C11 C12 144.1(4)
C7 C10 C11 C12 -45.8(5)
C10 C11 C12 C13 -11.1(6)
C10 C11 C12 C19 169.5(3)
C11 C12 C13 C14 -51.4(5)
C19 C12 C13 C14 128.0(4)
C11 C12 C13 C18 128.1(4)
C19 C12 C13 C18 -52.5(5)
C18 C13 C14 C15 -0.9(5)
C12 C13 C14 C15 178.6(3)
C13 C14 C15 C16 -0.5(6)
C14 C15 C16 C17 1.9(6)
C14 C15 C16 F1 178.9(3)
C15 C16 C17 C18 -1.9(6)
F1 C16 C17 C18 -178.9(3)
C16 C17 C18 C13 0.5(6)
C14 C13 C18 C17 0.8(5)
C12 C13 C18 C17 -178.6(3)
C11 C12 C19 C20 -34.4(5)
C13 C12 C19 C20 146.2(3)
C11 C12 C19 C24 144.4(4)
C13 C12 C19 C24 -35.0(5)
C24 C19 C20 C21 0.7(6)
C12 C19 C20 C21 179.6(4)
C19 C20 C21 C22 -1.9(6)
C20 C21 C22 C23 2.2(7)
C20 C21 C22 F2 179.3(4)
C21 C22 C23 C24 -1.3(7)
F2 C22 C23 C24 -178.3(4)
C20 C19 C24 C23 0.3(5)
C12 C19 C24 C23 -178.6(4)
C22 C23 C24 C19 -0.1(6)
C10 C9 N2 C25 170.5(4)
C8 C9 N2 C25 -14.6(5)
C10 C9 N2 C26 -11.8(6)
C8 C9 N2 C26 163.2(3)

loop_
_cod_related_entry_id
_cod_related_entry_database
_cod_related_entry_code
1 ChemSpider 21132197
